data_4329408
loop_
_publ_author_name
'Graham E. Morse'
'Timothy P. Bender'

_publ_contact_author_address
;
Department of Chemical Engineering & Applied Chemistry
University of Toronto
200 College Street, Rm. 225
Toronto, Ontario, Canada.   M5S 3E5
;
_publ_contact_author_email tim.bender@utoronto.ca
_publ_contact_author_fax 1-416-978-8605
_publ_contact_author_name 'Timothy P Bender'
_publ_contact_author_phone 1-416-978-6140
_publ_section_title
;
 Aluminum Chloride Activation of Chloro-Boronsubphthalocyanine: a Rapid
 and Flexible Method for Axial Functionalization with an Expanded Set of
 Nucleophiles
;
_journal_name_full 'Inorganic Chemistry'
_journal_page_first 6460
_journal_page_last 6467
_journal_paper_doi 10.1021/ic2016935
_journal_volume 51
_journal_year 2012
_chemical_formula_moiety 'C31 H19 B N6 S'
_chemical_formula_sum 'C31 H19 B N6 S'
_chemical_formula_weight 518.39
_chemical_name_common 4-Methylthiophenoxy-boronsubphthalocyanine
_chemical_name_systematic
; 
 ? 
;
_space_group_IT_number 14
_symmetry_cell_setting monoclinic
_symmetry_space_group_name_Hall '-P 2ybc'
_symmetry_space_group_name_H-M 'P 1 21/c 1'
_atom_sites_solution_hydrogens geom
_atom_sites_solution_primary direct
_atom_sites_solution_secondary difmap
_audit_creation_method SHELXL-97
_cell_angle_alpha 90.00
_cell_angle_beta 102.582(2)
_cell_angle_gamma 90.00
_cell_formula_units_Z 4
_cell_length_a 10.3506(4)
_cell_length_b 22.6651(9)
_cell_length_c 10.7047(3)
_cell_measurement_reflns_used 14105
_cell_measurement_temperature 150(1)
_cell_measurement_theta_max 27.5
_cell_measurement_theta_min 2.6
_cell_volume 2450.99(15)
_computing_cell_refinement 'Denzo-SMN (Otwinowski & Minor, 1997)'
_computing_data_collection 'Collect (Nonius B.V., 1997-2002)'
_computing_data_reduction Denzo-SMN
_computing_molecular_graphics 'PLATON (Spek, 2009)'
_computing_publication_material 'SHELXTL V6.1'
_computing_structure_refinement 'SHELXTL V6.1 (Sheldrick, 2008)'
_computing_structure_solution 'SIR-92 (Altomare et al., 1994)'
_diffrn_ambient_temperature 150(2)
_diffrn_detector_area_resol_mean 9
_diffrn_measured_fraction_theta_full 0.981
_diffrn_measured_fraction_theta_max 0.951
_diffrn_measurement_device_type 'Nonius KappaCCD'
_diffrn_measurement_method '\f scans and \w scans with \k offsets'
_diffrn_radiation_monochromator graphite
_diffrn_radiation_source 'fine-focus sealed tube'
_diffrn_radiation_type MoK\a
_diffrn_radiation_wavelength 0.71073
_diffrn_reflns_av_R_equivalents 0.0496
_diffrn_reflns_av_sigmaI/netI 0.0680
_diffrn_reflns_limit_h_max 13
_diffrn_reflns_limit_h_min -13
_diffrn_reflns_limit_k_max 29
_diffrn_reflns_limit_k_min -27
_diffrn_reflns_limit_l_max 13
_diffrn_reflns_limit_l_min -13
_diffrn_reflns_number 14105
_diffrn_reflns_theta_full 25.00
_diffrn_reflns_theta_max 27.49
_diffrn_reflns_theta_min 2.64
_exptl_absorpt_coefficient_mu 0.167
_exptl_absorpt_correction_T_max 0.984
_exptl_absorpt_correction_T_min 0.876
_exptl_absorpt_correction_type multi-scan
_exptl_absorpt_process_details
;
multi-scan from symmetry-related measurements 
 Sortav (Blessing 1995)
;
_exptl_crystal_colour purple
_exptl_crystal_density_diffrn 1.405
_exptl_crystal_description plate
_exptl_crystal_F_000 1072
_exptl_crystal_size_max 0.30
_exptl_crystal_size_mid 0.25
_exptl_crystal_size_min 0.16
_refine_diff_density_max 0.570
_refine_diff_density_min -0.437
_refine_diff_density_rms 0.064
_refine_ls_extinction_method none
_refine_ls_goodness_of_fit_ref 1.019
_refine_ls_hydrogen_treatment constr
_refine_ls_matrix_type full
_refine_ls_number_parameters 353
_refine_ls_number_reflns 5356
_refine_ls_number_restraints 0
_refine_ls_restrained_S_all 1.019
_refine_ls_R_factor_all 0.1004
_refine_ls_R_factor_gt 0.0548
_refine_ls_shift/su_max 0.001
_refine_ls_shift/su_mean 0.000
_refine_ls_structure_factor_coef Fsqd
_refine_ls_weighting_details 'calc w=1/[\s^2^(Fo^2^)+(0.0889P)^2^+0.0790P] where P=(Fo^2^+2Fc^2^)/3'
_refine_ls_weighting_scheme calc
_refine_ls_wR_factor_gt 0.1312
_refine_ls_wR_factor_ref 0.1583
_reflns_number_gt 3425
_reflns_number_total 5356
_reflns_threshold_expression I>2\s(I)
_cod_data_source_file ic2016935_si_002.cif
_cod_data_source_block Compound3_k1185
_cod_original_sg_symbol_H-M 'P 21/c'
_cod_database_code 4329408

loop_
_symmetry_equiv_pos_as_xyz
'x, y, z'
'-x, y+1/2, -z+1/2'
'-x, -y, -z'
'x, -y-1/2, z-1/2'

loop_
_atom_site_label
_atom_site_type_symbol
_atom_site_fract_x
_atom_site_fract_y
_atom_site_fract_z
_atom_site_U_iso_or_equiv
_atom_site_adp_type
_atom_site_occupancy
_atom_site_symmetry_multiplicity
_atom_site_calc_flag
_atom_site_refinement_flags
S1 S 0.48152(6) 0.07985(3) 0.46045(6) 0.03120(19) Uani 1 1 d .
N1 N 0.74278(17) 0.03944(8) 0.47345(16) 0.0249(4) Uani 1 1 d .
N2 N 0.72029(18) -0.02895(8) 0.30411(17) 0.0266(4) Uani 1 1 d .
N3 N 0.63870(18) 0.06918(8) 0.26571(16) 0.0254(4) Uani 1 1 d .
N4 N 0.65882(18) 0.16936(8) 0.20593(17) 0.0273(4) Uani 1 1 d .
N5 N 0.71390(18) 0.14040(8) 0.42485(16) 0.0250(4) Uani 1 1 d .
N6 N 0.86042(18) 0.11038(8) 0.61771(16) 0.0263(4) Uani 1 1 d .
C1 C 0.8311(2) 0.05432(10) 0.58397(19) 0.0249(5) Uani 1 1 d .
C2 C 0.8969(2) -0.00060(10) 0.6298(2) 0.0260(5) Uani 1 1 d .
C3 C 0.9869(2) -0.01541(11) 0.7419(2) 0.0300(5) Uani 1 1 d .
H3A H 1.0180 0.0135 0.8056 0.036 Uiso 1 1 calc R
C4 C 1.0301(2) -0.07328(10) 0.7583(2) 0.0325(6) Uani 1 1 d .
H4A H 1.0892 -0.0845 0.8356 0.039 Uiso 1 1 calc R
C5 C 0.9879(2) -0.11566(11) 0.6623(2) 0.0338(6) Uani 1 1 d .
H5A H 1.0191 -0.1551 0.6759 0.041 Uiso 1 1 calc R
C6 C 0.9023(2) -0.10141(10) 0.5490(2) 0.0307(6) Uani 1 1 d .
H6A H 0.8764 -0.1301 0.4836 0.037 Uiso 1 1 calc R
C7 C 0.8545(2) -0.04401(10) 0.5324(2) 0.0262(5) Uani 1 1 d .
C8 C 0.7618(2) -0.01472(10) 0.4281(2) 0.0259(5) Uani 1 1 d .
C9 C 0.6683(2) 0.01485(10) 0.2242(2) 0.0264(5) Uani 1 1 d .
C10 C 0.6587(2) 0.02115(11) 0.0867(2) 0.0289(5) Uani 1 1 d .
C11 C 0.6769(2) -0.01837(11) -0.0074(2) 0.0338(6) Uani 1 1 d .
H11A H 0.6962 -0.0587 0.0125 0.041 Uiso 1 1 calc R
C12 C 0.6662(2) 0.00264(12) -0.1308(2) 0.0383(6) Uani 1 1 d .
H12A H 0.6777 -0.0239 -0.1963 0.046 Uiso 1 1 calc R
C13 C 0.6389(2) 0.06173(12) -0.1610(2) 0.0376(6) Uani 1 1 d .
H13A H 0.6296 0.0745 -0.2471 0.045 Uiso 1 1 calc R
C14 C 0.6250(2) 0.10228(12) -0.0683(2) 0.0342(6) Uani 1 1 d .
H14A H 0.6095 0.1428 -0.0886 0.041 Uiso 1 1 calc R
C15 C 0.6345(2) 0.08160(10) 0.0561(2) 0.0278(5) Uani 1 1 d .
C16 C 0.6344(2) 0.11263(10) 0.17590(19) 0.0261(5) Uani 1 1 d .
C17 C 0.7063(2) 0.18195(10) 0.3304(2) 0.0262(5) Uani 1 1 d .
C18 C 0.7881(2) 0.23083(10) 0.3897(2) 0.0261(5) Uani 1 1 d .
C19 C 0.8176(2) 0.28507(10) 0.3416(2) 0.0315(6) Uani 1 1 d .
H19A H 0.7735 0.2977 0.2586 0.038 Uiso 1 1 calc R
C20 C 0.9124(2) 0.31995(11) 0.4173(2) 0.0335(6) Uani 1 1 d .
H20A H 0.9326 0.3574 0.3865 0.040 Uiso 1 1 calc R
C21 C 0.9793(2) 0.30133(11) 0.5385(2) 0.0350(6) Uani 1 1 d .
H21A H 1.0455 0.3260 0.5878 0.042 Uiso 1 1 calc R
C22 C 0.9510(2) 0.24786(11) 0.5878(2) 0.0310(6) Uani 1 1 d .
H22A H 0.9970 0.2356 0.6704 0.037 Uiso 1 1 calc R
C23 C 0.8539(2) 0.21212(10) 0.5145(2) 0.0276(5) Uani 1 1 d .
C24 C 0.8086(2) 0.15247(10) 0.53195(19) 0.0254(5) Uani 1 1 d .
C25 C 0.4222(2) 0.15206(11) 0.4162(2) 0.0319(6) Uani 1 1 d .
C26 C 0.4539(3) 0.19921(12) 0.5006(2) 0.0413(7) Uani 1 1 d .
H26A H 0.5060 0.1924 0.5840 0.050 Uiso 1 1 calc R
C27 C 0.4109(3) 0.25577(12) 0.4652(3) 0.0493(7) Uani 1 1 d .
H27A H 0.4343 0.2872 0.5245 0.059 Uiso 1 1 calc R
C28 C 0.3340(3) 0.26732(12) 0.3442(3) 0.0478(7) Uani 1 1 d .
C29 C 0.3033(3) 0.22063(12) 0.2605(3) 0.0459(7) Uani 1 1 d .
H29A H 0.2519 0.2276 0.1769 0.055 Uiso 1 1 calc R
C30 C 0.3455(2) 0.16388(11) 0.2951(2) 0.0379(6) Uani 1 1 d .
H30A H 0.3218 0.1326 0.2355 0.045 Uiso 1 1 calc R
C31 C 0.2874(3) 0.32901(13) 0.3055(4) 0.0738(11) Uani 1 1 d .
H31A H 0.2836 0.3345 0.2139 0.111 Uiso 1 1 calc R
H31D H 0.3493 0.3576 0.3547 0.111 Uiso 1 1 calc R
H31B H 0.1992 0.3350 0.3226 0.111 Uiso 1 1 calc R
B1 B 0.6449(3) 0.08276(11) 0.4029(2) 0.0257(6) Uani 1 1 d .

loop_
_atom_site_aniso_label
_atom_site_aniso_U_11
_atom_site_aniso_U_22
_atom_site_aniso_U_33
_atom_site_aniso_U_23
_atom_site_aniso_U_13
_atom_site_aniso_U_12
S1 0.0302(3) 0.0333(4) 0.0317(3) 0.0056(3) 0.0102(3) 0.0019(3)
N1 0.0273(10) 0.0248(10) 0.0221(9) 0.0014(8) 0.0042(8) -0.0008(8)
N2 0.0271(10) 0.0284(11) 0.0240(10) -0.0005(8) 0.0050(8) -0.0053(8)
N3 0.0244(10) 0.0301(11) 0.0200(9) 0.0013(8) 0.0013(8) 0.0006(8)
N4 0.0268(10) 0.0326(12) 0.0218(9) 0.0012(8) 0.0038(8) 0.0030(9)
N5 0.0272(10) 0.0269(11) 0.0209(9) 0.0019(8) 0.0055(8) 0.0025(8)
N6 0.0313(11) 0.0272(11) 0.0209(9) 0.0006(8) 0.0072(8) -0.0003(9)
C1 0.0273(12) 0.0296(13) 0.0178(10) 0.0010(10) 0.0050(9) -0.0003(10)
C2 0.0263(12) 0.0282(13) 0.0249(11) 0.0043(10) 0.0084(9) -0.0001(10)
C3 0.0264(12) 0.0363(14) 0.0263(12) 0.0058(10) 0.0033(10) -0.0030(10)
C4 0.0268(12) 0.0370(15) 0.0330(13) 0.0108(11) 0.0053(10) 0.0032(11)
C5 0.0305(13) 0.0302(14) 0.0427(14) 0.0113(12) 0.0121(11) 0.0073(11)
C6 0.0357(13) 0.0278(13) 0.0321(13) 0.0024(10) 0.0150(11) 0.0000(11)
C7 0.0272(12) 0.0292(13) 0.0237(11) 0.0059(10) 0.0089(10) 0.0003(10)
C8 0.0257(12) 0.0256(13) 0.0274(12) 0.0004(10) 0.0080(10) -0.0020(10)
C9 0.0239(11) 0.0292(13) 0.0251(11) -0.0011(10) 0.0034(9) -0.0061(10)
C10 0.0258(12) 0.0369(14) 0.0229(11) -0.0028(10) 0.0028(9) -0.0078(10)
C11 0.0334(13) 0.0384(15) 0.0285(12) -0.0046(11) 0.0044(11) -0.0061(11)
C12 0.0388(14) 0.0513(18) 0.0261(12) -0.0099(12) 0.0102(11) -0.0098(12)
C13 0.0373(14) 0.0528(18) 0.0218(12) 0.0027(12) 0.0042(11) -0.0090(13)
C14 0.0291(13) 0.0465(16) 0.0257(12) 0.0025(11) 0.0029(10) -0.0079(11)
C15 0.0245(12) 0.0372(14) 0.0209(11) -0.0009(10) 0.0032(9) -0.0060(10)
C16 0.0234(11) 0.0334(14) 0.0200(11) 0.0026(10) 0.0013(9) 0.0000(10)
C17 0.0282(12) 0.0261(12) 0.0255(12) 0.0046(10) 0.0082(10) 0.0050(10)
C18 0.0287(12) 0.0271(13) 0.0232(11) 0.0010(10) 0.0074(10) 0.0011(10)
C19 0.0393(14) 0.0290(14) 0.0284(12) 0.0042(10) 0.0123(11) 0.0051(11)
C20 0.0426(15) 0.0266(13) 0.0333(13) 0.0010(11) 0.0127(12) -0.0012(11)
C21 0.0402(14) 0.0319(15) 0.0343(13) -0.0070(11) 0.0114(11) -0.0061(11)
C22 0.0369(14) 0.0335(14) 0.0221(11) -0.0006(10) 0.0049(10) 0.0019(11)
C23 0.0343(13) 0.0271(13) 0.0241(11) -0.0008(10) 0.0125(10) 0.0006(10)
C24 0.0291(12) 0.0285(13) 0.0188(11) -0.0004(9) 0.0056(10) 0.0001(10)
C25 0.0283(13) 0.0378(15) 0.0305(13) 0.0006(11) 0.0084(11) -0.0004(11)
C26 0.0428(15) 0.0472(17) 0.0315(13) -0.0054(12) 0.0029(12) 0.0050(13)
C27 0.0549(18) 0.0360(16) 0.0540(17) -0.0134(13) 0.0055(15) -0.0005(14)
C28 0.0405(16) 0.0366(16) 0.0627(19) 0.0002(14) 0.0030(14) 0.0032(13)
C29 0.0398(15) 0.0413(17) 0.0495(16) 0.0021(13) -0.0062(13) 0.0017(13)
C30 0.0352(14) 0.0368(15) 0.0379(14) -0.0034(12) 0.0000(12) 0.0033(12)
C31 0.069(2) 0.0388(19) 0.100(3) 0.0001(18) -0.013(2) 0.0078(16)
B1 0.0287(14) 0.0265(15) 0.0217(12) 0.0024(11) 0.0048(11) 0.0001(11)

loop_
_atom_type_symbol
_atom_type_description
_atom_type_scat_dispersion_real
_atom_type_scat_dispersion_imag
_atom_type_scat_source
C C 0.0033 0.0016 'International Tables Vol C Tables 4.2.6.8 and 6.1.1.4'
H H 0.0000 0.0000 'International Tables Vol C Tables 4.2.6.8 and 6.1.1.4'
B B 0.0013 0.0007 'International Tables Vol C Tables 4.2.6.8 and 6.1.1.4'
N N 0.0061 0.0033 'International Tables Vol C Tables 4.2.6.8 and 6.1.1.4'
S S 0.1246 0.1234 'International Tables Vol C Tables 4.2.6.8 and 6.1.1.4'

loop_
_geom_angle_atom_site_label_1
_geom_angle_atom_site_label_2
_geom_angle_atom_site_label_3
_geom_angle
C25 S1 B1 99.20(11)
C8 N1 C1 114.34(18)
C8 N1 B1 123.53(18)
C1 N1 B1 121.77(19)
C8 N2 C9 116.72(19)
C9 N3 C16 113.24(18)
C9 N3 B1 122.89(18)
C16 N3 B1 122.12(19)
C16 N4 C17 116.83(18)
C24 N5 C17 113.40(19)
C24 N5 B1 122.90(18)
C17 N5 B1 122.67(18)
C1 N6 C24 117.00(18)
N6 C1 N1 122.45(19)
N6 C1 C2 131.35(19)
N1 C1 C2 104.85(18)
C3 C2 C7 120.3(2)
C3 C2 C1 132.5(2)
C7 C2 C1 107.25(18)
C4 C3 C2 118.4(2)
C4 C3 H3A 120.8
C2 C3 H3A 120.8
C3 C4 C5 120.9(2)
C3 C4 H4A 119.5
C5 C4 H4A 119.5
C6 C5 C4 121.5(2)
C6 C5 H5A 119.2
C4 C5 H5A 119.2
C5 C6 C7 118.4(2)
C5 C6 H6A 120.8
C7 C6 H6A 120.8
C6 C7 C2 120.48(19)
C6 C7 C8 132.7(2)
C2 C7 C8 106.85(19)
N2 C8 N1 122.2(2)
N2 C8 C7 131.4(2)
N1 C8 C7 105.13(18)
N2 C9 N3 123.05(19)
N2 C9 C10 130.1(2)
N3 C9 C10 105.60(19)
C11 C10 C15 120.0(2)
C11 C10 C9 132.6(2)
C15 C10 C9 107.27(19)
C12 C11 C10 118.3(2)
C12 C11 H11A 120.9
C10 C11 H11A 120.9
C11 C12 C13 121.5(2)
C11 C12 H12A 119.3
C13 C12 H12A 119.3
C14 C13 C12 121.3(2)
C14 C13 H13A 119.3
C12 C13 H13A 119.3
C13 C14 C15 117.7(2)
C13 C14 H14A 121.1
C15 C14 H14A 121.1
C14 C15 C10 121.1(2)
C14 C15 C16 131.5(2)
C10 C15 C16 107.23(19)
N4 C16 N3 123.18(19)
N4 C16 C15 129.6(2)
N3 C16 C15 105.3(2)
N4 C17 N5 122.3(2)
N4 C17 C18 130.2(2)
N5 C17 C18 105.49(18)
C19 C18 C23 120.7(2)
C19 C18 C17 131.7(2)
C23 C18 C17 107.25(19)
C20 C19 C18 118.3(2)
C20 C19 H19A 120.8
C18 C19 H19A 120.8
C19 C20 C21 121.3(2)
C19 C20 H20A 119.4
C21 C20 H20A 119.4
C22 C21 C20 121.2(2)
C22 C21 H21A 119.4
C20 C21 H21A 119.4
C21 C22 C23 118.9(2)
C21 C22 H22A 120.6
C23 C22 H22A 120.6
C22 C23 C18 119.6(2)
C22 C23 C24 132.9(2)
C18 C23 C24 107.15(19)
N6 C24 N5 122.4(2)
N6 C24 C23 130.6(2)
N5 C24 C23 105.72(18)
C30 C25 C26 117.6(2)
C30 C25 S1 121.37(19)
C26 C25 S1 121.01(18)
C27 C26 C25 121.2(2)
C27 C26 H26A 119.4
C25 C26 H26A 119.4
C26 C27 C28 121.0(2)
C26 C27 H27A 119.5
C28 C27 H27A 119.5
C29 C28 C27 117.7(3)
C29 C28 C31 121.3(3)
C27 C28 C31 121.0(3)
C28 C29 C30 121.7(2)
C28 C29 H29A 119.1
C30 C29 H29A 119.1
C29 C30 C25 120.8(2)
C29 C30 H30A 119.6
C25 C30 H30A 119.6
C28 C31 H31A 109.5
C28 C31 H31D 109.5
H31A C31 H31D 109.5
C28 C31 H31B 109.5
H31A C31 H31B 109.5
H31D C31 H31B 109.5
N5 B1 N3 104.75(19)
N5 B1 N1 104.42(18)
N3 B1 N1 104.01(19)
N5 B1 S1 113.96(17)
N3 B1 S1 117.20(16)
N1 B1 S1 111.25(16)

loop_
_geom_bond_atom_site_label_1
_geom_bond_atom_site_label_2
_geom_bond_distance
S1 C25 1.776(2)
S1 B1 1.923(3)
N1 C8 1.350(3)
N1 C1 1.370(3)
N1 B1 1.492(3)
N2 C8 1.343(3)
N2 C9 1.344(3)
N3 C9 1.367(3)
N3 C16 1.370(3)
N3 B1 1.488(3)
N4 C16 1.336(3)
N4 C17 1.346(3)
N5 C24 1.364(3)
N5 C17 1.372(3)
N5 B1 1.483(3)
N6 C1 1.338(3)
N6 C24 1.351(3)
C1 C2 1.452(3)
C2 C3 1.390(3)
C2 C7 1.431(3)
C3 C4 1.385(3)
C3 H3A 0.9500
C4 C5 1.405(3)
C4 H4A 0.9500
C5 C6 1.376(3)
C5 H5A 0.9500
C6 C7 1.389(3)
C6 H6A 0.9500
C7 C8 1.464(3)
C9 C10 1.460(3)
C10 C11 1.391(3)
C10 C15 1.418(3)
C11 C12 1.386(3)
C11 H11A 0.9500
C12 C13 1.392(4)
C12 H12A 0.9500
C13 C14 1.383(4)
C13 H13A 0.9500
C14 C15 1.395(3)
C14 H14A 0.9500
C15 C16 1.462(3)
C17 C18 1.454(3)
C18 C19 1.392(3)
C18 C23 1.426(3)
C19 C20 1.378(3)
C19 H19A 0.9500
C20 C21 1.395(3)
C20 H20A 0.9500
C21 C22 1.379(3)
C21 H21A 0.9500
C22 C23 1.392(3)
C22 H22A 0.9500
C23 C24 1.456(3)
C25 C30 1.390(3)
C25 C26 1.392(3)
C26 C27 1.383(4)
C26 H26A 0.9500
C27 C28 1.389(4)
C27 H27A 0.9500
C28 C29 1.378(4)
C28 C31 1.507(4)
C29 C30 1.383(3)
C29 H29A 0.9500
C30 H30A 0.9500
C31 H31A 0.9800
C31 H31D 0.9800
C31 H31B 0.9800
